data_7215111
loop_
_publ_author_name
'Zou, Yang'
'Ye, Tengling'
'Ma, Dongge'
'Qin, Jingui'
'Yang, Chuluo'

_publ_section_title
;
 Star-shaped hexakis(9,9-dihexyl-9H-fluoren-2-yl)benzene end-capped with
 carbazole and diphenylamine units: solution-processable, high Tg
 hole-transporting materials for organic light-emitting devices
;
_journal_issue 44
_journal_name_full 'Journal of Materials Chemistry'
_journal_page_first 23485
_journal_paper_doi 10.1039/c2jm35618j
_journal_volume 22
_journal_year 2012
_chemical_formula_sum 'C256 H284 N6'
_chemical_formula_weight 3444.89
_chemical_name_systematic
;
?
;
_space_group_IT_number 2
_symmetry_cell_setting triclinic
_symmetry_space_group_name_Hall '-P 1'
_symmetry_space_group_name_H-M 'P -1'
_atom_sites_solution_hydrogens geom
_atom_sites_solution_primary direct
_atom_sites_solution_secondary difmap
_audit_creation_method SHELXL-97
_cell_angle_alpha 111.516(2)
_cell_angle_beta 95.702(2)
_cell_angle_gamma 104.294(2)
_cell_formula_units_Z 1
_cell_length_a 17.370(2)
_cell_length_b 17.5261(19)
_cell_length_c 19.152(2)
_cell_measurement_temperature 273(2)
_cell_volume 5138.3(10)
_computing_structure_refinement 'SHELXL-97 (Sheldrick, 1997)'
_computing_structure_solution 'SHELXS-97 (Sheldrick, 1990)'
_diffrn_ambient_temperature 273(2)
_diffrn_measured_fraction_theta_full 0.987
_diffrn_measured_fraction_theta_max 0.987
_diffrn_radiation_monochromator graphite
_diffrn_radiation_source 'fine-focus sealed tube'
_diffrn_radiation_type MoK\a
_diffrn_radiation_wavelength 0.71073
_diffrn_reflns_av_R_equivalents 0.0311
_diffrn_reflns_av_sigmaI/netI 0.0555
_diffrn_reflns_limit_h_max 22
_diffrn_reflns_limit_h_min -22
_diffrn_reflns_limit_k_max 23
_diffrn_reflns_limit_k_min -23
_diffrn_reflns_limit_l_max 25
_diffrn_reflns_limit_l_min -25
_diffrn_reflns_number 45537
_diffrn_reflns_theta_full 28.00
_diffrn_reflns_theta_max 28.00
_diffrn_reflns_theta_min 1.24
_exptl_absorpt_coefficient_mu 0.063
_exptl_absorpt_correction_T_max 0.9906
_exptl_absorpt_correction_T_min 0.9850
_exptl_crystal_density_diffrn 1.113
_exptl_crystal_density_method 'not measured'
_exptl_crystal_F_000 1862
_exptl_crystal_size_max 0.24
_exptl_crystal_size_mid 0.20
_exptl_crystal_size_min 0.15
_refine_diff_density_max 2.448
_refine_diff_density_min -1.183
_refine_diff_density_rms 0.132
_refine_ls_extinction_method none
_refine_ls_goodness_of_fit_ref 1.551
_refine_ls_hydrogen_treatment constr
_refine_ls_matrix_type full
_refine_ls_number_parameters 1164
_refine_ls_number_reflns 24501
_refine_ls_number_restraints 168
_refine_ls_restrained_S_all 1.599
_refine_ls_R_factor_all 0.1729
_refine_ls_R_factor_gt 0.1317
_refine_ls_shift/su_max 0.010
_refine_ls_shift/su_mean 0.000
_refine_ls_structure_factor_coef Fsqd
_refine_ls_weighting_details 'calc w=1/[\s^2^(Fo^2^)+(0.2000P)^2^+0.0000P] where P=(Fo^2^+2Fc^2^)/3'
_refine_ls_weighting_scheme calc
_refine_ls_wR_factor_gt 0.3724
_refine_ls_wR_factor_ref 0.4097
_reflns_number_gt 15909
_reflns_number_total 24501
_reflns_threshold_expression >2sigma(I)
_cod_data_source_file c2jm35618j.txt
_cod_data_source_block mo_120106k_0m
_cod_original_sg_symbol_H-M P-1
_cod_database_code 7215111

loop_
_symmetry_equiv_pos_as_xyz
'x, y, z'
'-x, -y, -z'

loop_
_atom_site_label
_atom_site_type_symbol
_atom_site_fract_x
_atom_site_fract_y
_atom_site_fract_z
_atom_site_U_iso_or_equiv
_atom_site_adp_type
_atom_site_occupancy
_atom_site_symmetry_multiplicity
_atom_site_calc_flag
_atom_site_refinement_flags
C82 C 0.0291(4) 0.2529(5) 0.6253(6) 0.131(3) Uani 1 1 d DU
H82A H -0.0042 0.2751 0.5988 0.158 Uiso 1 1 calc R
H82B H 0.0274 0.2766 0.6794 0.158 Uiso 1 1 calc R
C88 C 0.1442(5) 0.7309(4) 0.5009(5) 0.136(3) Uani 1 1 d DU
H88A H 0.1220 0.7401 0.4572 0.164 Uiso 1 1 calc R
H88B H 0.1123 0.7475 0.5395 0.164 Uiso 1 1 calc R
C89 C 0.2256(5) 0.7877(4) 0.5317(4) 0.109(2) Uani 1 1 d DU
H89A H 0.2571 0.7680 0.4935 0.131 Uiso 1 1 calc R
H89B H 0.2463 0.7782 0.5757 0.131 Uiso 1 1 calc R
C83 C -0.0038(6) 0.1518(5) 0.5909(7) 0.159(3) Uani 1 1 d DU
H83A H -0.0104 0.1269 0.5355 0.191 Uiso 1 1 calc R
H83B H 0.0314 0.1277 0.6132 0.191 Uiso 1 1 calc R
C90 C 0.2459(6) 0.8815(5) 0.5562(5) 0.129(3) Uani 1 1 d DU
H90A H 0.2026 0.8947 0.5324 0.193 Uiso 1 1 calc R
H90B H 0.2952 0.9024 0.5412 0.193 Uiso 1 1 calc R
H90C H 0.2532 0.9087 0.6110 0.193 Uiso 1 1 calc R
C54 C 0.59839(17) 0.63281(17) 0.46298(16) 0.0192(6) Uani 1 1 d .
C26 C 0.50490(17) 0.58666(18) 0.54108(16) 0.0192(6) Uani 1 1 d .
C28 C 0.55273(17) 0.56555(18) 0.48656(16) 0.0191(6) Uani 1 1 d .
C60 C 0.70033(19) 0.81314(18) 0.37222(17) 0.0228(6) Uani 1 1 d .
C58 C 0.60334(18) 0.69292(18) 0.36886(16) 0.0211(6) Uani 1 1 d .
C29 C 0.39346(18) 0.54176(18) 0.60593(17) 0.0214(6) Uani 1 1 d .
C21 C 0.52140(18) 0.85326(19) 0.65549(17) 0.0220(6) Uani 1 1 d .
N2 N -0.02160(18) 0.6154(2) 0.76421(17) 0.0341(7) Uani 1 1 d .
C25 C 0.45707(18) 0.7146(2) 0.55240(18) 0.0251(6) Uani 1 1 d .
H25 H 0.4178 0.6794 0.5078 0.030 Uiso 1 1 calc R
C30 C 0.41852(18) 0.59391(19) 0.68404(18) 0.0232(6) Uani 1 1 d .
H30 H 0.4738 0.6159 0.7060 0.028 Uiso 1 1 calc R
C32 C 0.28058(19) 0.58198(19) 0.69638(18) 0.0237(6) Uani 1 1 d .
C57 C 0.67499(18) 0.75877(18) 0.41425(16) 0.0205(6) Uani 1 1 d .
C59 C 0.56566(18) 0.63043(18) 0.39233(17) 0.0230(6) Uani 1 1 d .
H59 H 0.5187 0.5869 0.3613 0.028 Uiso 1 1 calc R
C27 C 0.45114(17) 0.52105(18) 0.55398(17) 0.0200(6) Uani 1 1 d .
C16 C 0.5417(2) 0.94535(19) 0.70542(18) 0.0253(6) Uani 1 1 d .
C38 C 0.2010(2) 0.6471(2) 0.80066(19) 0.0272(7) Uani 1 1 d .
H38 H 0.2462 0.6768 0.8410 0.033 Uiso 1 1 calc R
C20 C 0.57364(18) 0.81832(19) 0.68569(17) 0.0213(6) Uani 1 1 d .
C31 C 0.36327(18) 0.61422(19) 0.73032(18) 0.0239(6) Uani 1 1 d .
H31 H 0.3810 0.6485 0.7826 0.029 Uiso 1 1 calc R
C55 C 0.66922(17) 0.69905(19) 0.50868(16) 0.0207(6) Uani 1 1 d .
H55 H 0.6906 0.7016 0.5563 0.025 Uiso 1 1 calc R
C23 C 0.56801(17) 0.73287(18) 0.64994(17) 0.0211(6) Uani 1 1 d .
H23 H 0.6030 0.7104 0.6705 0.025 Uiso 1 1 calc R
C61 C 0.6433(2) 0.7799(2) 0.30261(17) 0.0252(6) Uani 1 1 d .
C24 C 0.50931(17) 0.67935(18) 0.58215(16) 0.0199(6) Uani 1 1 d .
C62 C 0.57490(19) 0.70255(19) 0.29608(17) 0.0240(6) Uani 1 1 d .
C39 C 0.1244(2) 0.6524(2) 0.81182(19) 0.0288(7) Uani 1 1 d .
H39 H 0.1184 0.6866 0.8600 0.035 Uiso 1 1 calc R
C33 C 0.25445(18) 0.52833(19) 0.61859(17) 0.0232(6) Uani 1 1 d .
C91 C 0.60904(19) 0.8630(2) 0.82921(18) 0.0277(7) Uani 1 1 d D
H91A H 0.6194 0.8090 0.8221 0.033 Uiso 1 1 calc R
H91B H 0.6455 0.9071 0.8761 0.033 Uiso 1 1 calc R
C34 C 0.31003(18) 0.50679(18) 0.57330(17) 0.0219(6) Uani 1 1 d .
H34 H 0.2920 0.4695 0.5217 0.026 Uiso 1 1 calc R
C92 C 0.5220(2) 0.8546(2) 0.83924(18) 0.0301(7) Uani 1 1 d D
H92A H 0.4853 0.8142 0.7910 0.036 Uiso 1 1 calc R
H92B H 0.5130 0.9101 0.8512 0.036 Uiso 1 1 calc R
C42 C -0.06168(19) 0.6509(2) 0.72273(18) 0.0268(7) Uani 1 1 d .
C15 C 0.5413(2) 1.0924(2) 0.75868(19) 0.0310(7) Uani 1 1 d .
H15 H 0.5185 1.1347 0.7576 0.037 Uiso 1 1 calc R
C18 C 0.6391(2) 1.0490(2) 0.82112(18) 0.0289(7) Uani 1 1 d .
H18 H 0.6818 1.0620 0.8611 0.035 Uiso 1 1 calc R
C56 C 0.70822(18) 0.76124(19) 0.48398(17) 0.0222(6) Uani 1 1 d .
H56 H 0.7561 0.8039 0.5141 0.027 Uiso 1 1 calc R
C66 C 0.6544(2) 0.8153(2) 0.24956(19) 0.0302(7) Uani 1 1 d .
H66 H 0.6156 0.7943 0.2044 0.036 Uiso 1 1 calc R
C19 C 0.62970(19) 0.88602(18) 0.76090(17) 0.0237(6) Uani 1 1 d .
C22 C 0.46278(19) 0.8012(2) 0.58836(18) 0.0256(6) Uani 1 1 d .
H22 H 0.4280 0.8240 0.5679 0.031 Uiso 1 1 calc R
C35 C 0.16231(19) 0.4983(2) 0.59398(19) 0.0289(7) Uani 1 1 d .
C17 C 0.6067(2) 0.96596(19) 0.76584(18) 0.0254(6) Uani 1 1 d .
N1 N 0.6455(2) 1.19988(18) 0.87093(17) 0.0370(7) Uani 1 1 d .
C36 C 0.1402(2) 0.5498(2) 0.66801(19) 0.0299(7) Uani 1 1 d .
C110 C 0.49028(19) 0.7983(2) 0.36388(18) 0.0285(7) Uani 1 1 d D
H11A H 0.5283 0.8491 0.3636 0.034 Uiso 1 1 calc R
H11B H 0.5083 0.7931 0.4110 0.034 Uiso 1 1 calc R
C111 C 0.4061(2) 0.8106(2) 0.3631(2) 0.0326(7) Uani 1 1 d D
H11C H 0.3835 0.8046 0.3122 0.039 Uiso 1 1 calc R
H11D H 0.3707 0.7657 0.3735 0.039 Uiso 1 1 calc R
C63 C 0.7680(2) 0.8833(2) 0.38825(18) 0.0277(7) Uani 1 1 d .
H63 H 0.8052 0.9070 0.4348 0.033 Uiso 1 1 calc R
C47 C -0.0196(2) 0.6961(2) 0.68424(19) 0.0316(7) Uani 1 1 d .
H47 H 0.0357 0.7035 0.6869 0.038 Uiso 1 1 calc R
C109 C 0.4918(2) 0.7193(2) 0.29590(18) 0.0286(7) Uani 1 1 d D
H10A H 0.4755 0.7259 0.2490 0.034 Uiso 1 1 calc R
H10B H 0.4520 0.6692 0.2951 0.034 Uiso 1 1 calc R
C37 C 0.20886(18) 0.59649(19) 0.72765(18) 0.0249(6) Uani 1 1 d .
C65 C 0.7247(2) 0.8833(2) 0.2644(2) 0.0329(8) Uani 1 1 d .
N3 N 0.7409(2) 0.9176(2) 0.20798(18) 0.0407(8) Uani 1 1 d .
C64 C 0.7795(2) 0.9179(2) 0.3336(2) 0.0349(8) Uani 1 1 d .
H64 H 0.8248 0.9650 0.3440 0.042 Uiso 1 1 calc R
C79 C 0.1267(2) 0.4001(2) 0.5721(2) 0.0320(7) Uani 1 1 d DU
H79A H 0.0679 0.3852 0.5634 0.038 Uiso 1 1 calc R
H79B H 0.1407 0.3692 0.5242 0.038 Uiso 1 1 calc R
C94 C 0.4153(2) 0.8197(2) 0.9139(2) 0.0353(8) Uani 1 1 d D
H94A H 0.4000 0.7826 0.9405 0.042 Uiso 1 1 calc R
H94B H 0.3788 0.7931 0.8639 0.042 Uiso 1 1 calc R
C13 C 0.6078(2) 1.1132(2) 0.81680(18) 0.0310(7) Uani 1 1 d .
C41 C 0.0643(2) 0.5544(2) 0.6808(2) 0.0334(7) Uani 1 1 d .
H41 H 0.0185 0.5222 0.6416 0.040 Uiso 1 1 calc R
C43 C -0.1448(2) 0.6402(2) 0.7172(2) 0.0355(8) Uani 1 1 d .
H43 H -0.1744 0.6095 0.7416 0.043 Uiso 1 1 calc R
C93 C 0.5011(2) 0.8241(2) 0.90214(19) 0.0342(8) Uani 1 1 d D
H93A H 0.5077 0.7675 0.8891 0.041 Uiso 1 1 calc R
H93B H 0.5391 0.8631 0.9500 0.041 Uiso 1 1 calc R
C14 C 0.5090(2) 1.0094(2) 0.70254(19) 0.0267(6) Uani 1 1 d .
H14 H 0.4657 0.9965 0.6631 0.032 Uiso 1 1 calc R
C46 C -0.0592(2) 0.7301(3) 0.6421(2) 0.0395(8) Uani 1 1 d .
H46 H -0.0304 0.7596 0.6165 0.047 Uiso 1 1 calc R
C103 C 0.5692(2) 0.6224(2) 0.22326(18) 0.0333(8) Uani 1 1 d D
H10C H 0.5254 0.5741 0.2207 0.040 Uiso 1 1 calc R
H10D H 0.5554 0.6337 0.1784 0.040 Uiso 1 1 calc R
C40 C 0.0569(2) 0.6076(2) 0.7525(2) 0.0314(7) Uani 1 1 d .
C104 C 0.6475(2) 0.5972(2) 0.22038(18) 0.0367(8) Uani 1 1 d D
H10E H 0.6932 0.6482 0.2331 0.044 Uiso 1 1 calc R
H10F H 0.6553 0.5743 0.2587 0.044 Uiso 1 1 calc R
C68 C 0.7422(2) 1.0043(2) 0.2263(2) 0.0362(8) Uani 1 1 d .
C80 C 0.1561(2) 0.3693(2) 0.6322(2) 0.0400(8) Uani 1 1 d DU
H80A H 0.2137 0.3763 0.6355 0.048 Uiso 1 1 calc R
H80B H 0.1494 0.4058 0.6819 0.048 Uiso 1 1 calc R
C112 C 0.4080(2) 0.8976(2) 0.4214(2) 0.0357(8) Uani 1 1 d D
H11E H 0.4547 0.9412 0.4211 0.043 Uiso 1 1 calc R
H11F H 0.4150 0.8970 0.4721 0.043 Uiso 1 1 calc R
C85 C 0.1338(2) 0.5192(2) 0.5271(2) 0.0345(8) Uani 1 1 d DU
H85A H 0.1508 0.4857 0.4821 0.041 Uiso 1 1 calc R
H85B H 0.0749 0.5018 0.5156 0.041 Uiso 1 1 calc R
C12 C 0.7728(3) 1.2105(2) 0.8278(2) 0.0436(9) Uani 1 1 d .
H12 H 0.7441 1.1743 0.7780 0.052 Uiso 1 1 calc R
C7 C 0.7315(2) 1.2337(2) 0.8861(2) 0.0378(8) Uani 1 1 d .
C1 C 0.5983(3) 1.2541(2) 0.90164(19) 0.0373(8) Uani 1 1 d .
C73 C 0.7358(3) 0.8622(3) 0.1312(2) 0.0427(9) Uani 1 1 d .
C48 C -0.0494(2) 0.5993(3) 0.8271(2) 0.0388(8) Uani 1 1 d .
C2 C 0.6235(3) 1.3411(2) 0.9140(2) 0.0468(11) Uani 1 1 d .
H2 H 0.6715 1.3640 0.9010 0.056 Uiso 1 1 calc R
C45 C -0.1411(2) 0.7206(3) 0.6380(3) 0.0483(10) Uani 1 1 d .
H45 H -0.1676 0.7441 0.6105 0.058 Uiso 1 1 calc R
C74 C 0.7206(3) 0.8869(3) 0.0712(2) 0.0515(11) Uani 1 1 d .
H74 H 0.7120 0.9398 0.0811 0.062 Uiso 1 1 calc R
C95 C 0.4025(2) 0.9060(2) 0.9588(2) 0.0435(9) Uani 1 1 d D
H95A H 0.4359 0.9312 1.0101 0.052 Uiso 1 1 calc R
H95B H 0.4205 0.9446 0.9340 0.052 Uiso 1 1 calc R
C8 C 0.7750(3) 1.2890(3) 0.9605(2) 0.0478(10) Uani 1 1 d .
H8 H 0.7482 1.3050 1.0006 0.057 Uiso 1 1 calc R
C3 C 0.5769(4) 1.3926(3) 0.9454(2) 0.0568(13) Uani 1 1 d .
H3 H 0.5940 1.4504 0.9534 0.068 Uiso 1 1 calc R
C6 C 0.5257(3) 1.2214(3) 0.9220(2) 0.0450(10) Uani 1 1 d .
H6 H 0.5081 1.1638 0.9145 0.054 Uiso 1 1 calc R
C96 C 0.3146(3) 0.8985(3) 0.9645(2) 0.0487(10) Uani 1 1 d D
H96A H 0.2820 0.8797 0.9143 0.073 Uiso 1 1 calc R
H96B H 0.3110 0.9536 0.9970 0.073 Uiso 1 1 calc R
H96C H 0.2952 0.8575 0.9859 0.073 Uiso 1 1 calc R
C78 C 0.7462(3) 0.7811(3) 0.1141(2) 0.0512(11) Uani 1 1 d .
H78 H 0.7564 0.7633 0.1534 0.061 Uiso 1 1 calc R
C49 C -0.0763(2) 0.6581(3) 0.8807(2) 0.0516(11) Uani 1 1 d .
H49 H -0.0766 0.7093 0.8766 0.062 Uiso 1 1 calc R
C113 C 0.3317(2) 0.9229(3) 0.4073(2) 0.0476(10) Uani 1 1 d D
H11G H 0.2852 0.8812 0.4103 0.057 Uiso 1 1 calc R
H11H H 0.3230 0.9209 0.3557 0.057 Uiso 1 1 calc R
C105 C 0.6459(3) 0.5301(3) 0.1416(2) 0.0606(14) Uani 1 1 d D
H10G H 0.6360 0.5523 0.1032 0.073 Uiso 1 1 calc R
H10H H 0.6012 0.4785 0.1297 0.073 Uiso 1 1 calc R
C86 C 0.1661(3) 0.6143(3) 0.5422(3) 0.0567(12) Uani 1 1 d DU
H86A H 0.2249 0.6314 0.5506 0.068 Uiso 1 1 calc R
H86B H 0.1514 0.6486 0.5885 0.068 Uiso 1 1 calc R
C70 C 0.8067(3) 1.1472(3) 0.2378(3) 0.0664(15) Uani 1 1 d .
H70 H 0.8509 1.1874 0.2344 0.080 Uiso 1 1 calc R
C44 C -0.1829(2) 0.6751(3) 0.6756(3) 0.0496(10) Uani 1 1 d .
H44 H -0.2381 0.6679 0.6726 0.060 Uiso 1 1 calc R
C5 C 0.4806(3) 1.2753(3) 0.9533(2) 0.0532(12) Uani 1 1 d .
H5 H 0.4324 1.2535 0.9664 0.064 Uiso 1 1 calc R
C69 C 0.8087(3) 1.0635(3) 0.2216(3) 0.0506(10) Uani 1 1 d .
H69 H 0.8542 1.0476 0.2078 0.061 Uiso 1 1 calc R
C106 C 0.7252(4) 0.5062(3) 0.1367(2) 0.0739(19) Uani 1 1 d D
H10I H 0.7358 0.4862 0.1767 0.089 Uiso 1 1 calc R
H10J H 0.7171 0.4584 0.0877 0.089 Uiso 1 1 calc R
C71 C 0.7396(4) 1.1709(3) 0.2587(3) 0.0626(14) Uani 1 1 d .
H71 H 0.7390 1.2272 0.2707 0.075 Uiso 1 1 calc R
C9 C 0.8613(3) 1.3202(3) 0.9736(3) 0.0629(14) Uani 1 1 d .
H9 H 0.8911 1.3579 1.0226 0.075 Uiso 1 1 calc R
C11 C 0.8580(3) 1.2410(3) 0.8430(3) 0.0568(11) Uani 1 1 d .
H11 H 0.8854 1.2239 0.8035 0.068 Uiso 1 1 calc R
C67 C 0.6759(3) 1.0294(3) 0.2461(3) 0.0554(12) Uani 1 1 d .
H67 H 0.6310 0.9897 0.2491 0.066 Uiso 1 1 calc R
C10 C 0.9006(3) 1.2953(3) 0.9150(3) 0.0615(13) Uani 1 1 d .
H10 H 0.9570 1.3156 0.9244 0.074 Uiso 1 1 calc R
C53 C -0.0459(3) 0.5252(4) 0.8347(4) 0.0786(19) Uani 1 1 d .
H53 H -0.0276 0.4851 0.7989 0.094 Uiso 1 1 calc R
C87 C 0.1320(3) 0.6330(3) 0.4748(3) 0.0698(15) Uani 1 1 d DU
H87A H 0.0745 0.6015 0.4563 0.084 Uiso 1 1 calc R
H87B H 0.1595 0.6137 0.4330 0.084 Uiso 1 1 calc R
C4 C 0.5062(4) 1.3614(3) 0.9654(2) 0.0675(17) Uani 1 1 d .
H4 H 0.4757 1.3974 0.9867 0.081 Uiso 1 1 calc R
C72 C 0.6745(4) 1.1116(4) 0.2616(3) 0.0698(15) Uani 1 1 d .
H72 H 0.6285 1.1269 0.2743 0.084 Uiso 1 1 calc R
C81 C 0.1124(3) 0.2773(3) 0.6156(4) 0.0810(17) Uani 1 1 d DU
H81A H 0.1128 0.2430 0.5628 0.097 Uiso 1 1 calc R
H81B H 0.1446 0.2598 0.6478 0.097 Uiso 1 1 calc R
C107 C 0.8001(4) 0.5779(5) 0.1446(3) 0.091(2) Uani 1 1 d D
H10K H 0.8066 0.6273 0.1921 0.109 Uiso 1 1 calc R
H10L H 0.7914 0.5952 0.1026 0.109 Uiso 1 1 calc R
C51 C -0.1009(3) 0.5677(7) 0.9483(4) 0.115(3) Uani 1 1 d .
H51 H -0.1202 0.5560 0.9880 0.138 Uiso 1 1 calc R
C75 C 0.7184(4) 0.8332(4) -0.0023(3) 0.0695(16) Uani 1 1 d .
H75 H 0.7096 0.8510 -0.0418 0.083 Uiso 1 1 calc R
C76 C 0.7291(4) 0.7533(4) -0.0196(3) 0.0797(19) Uani 1 1 d .
H76 H 0.7278 0.7179 -0.0700 0.096 Uiso 1 1 calc R
C114 C 0.3367(3) 1.0129(3) 0.4645(3) 0.0730(16) Uani 1 1 d D
H11I H 0.3454 1.0155 0.5157 0.109 Uiso 1 1 calc R
H11J H 0.2868 1.0247 0.4536 0.109 Uiso 1 1 calc R
H11K H 0.3810 1.0550 0.4601 0.109 Uiso 1 1 calc R
C77 C 0.7414(4) 0.7268(4) 0.0381(3) 0.0690(16) Uani 1 1 d .
H77 H 0.7465 0.6722 0.0267 0.083 Uiso 1 1 calc R
C108 C 0.8780(4) 0.5530(5) 0.1447(4) 0.093(2) Uani 1 1 d D
H10M H 0.8820 0.5259 0.1798 0.139 Uiso 1 1 calc R
H10N H 0.9239 0.6038 0.1605 0.139 Uiso 1 1 calc R
H10O H 0.8773 0.5137 0.0940 0.139 Uiso 1 1 calc R
C50 C -0.1030(3) 0.6408(5) 0.9407(3) 0.082(2) Uani 1 1 d .
H50 H -0.1227 0.6799 0.9760 0.099 Uiso 1 1 calc R
C52 C -0.0705(4) 0.5111(7) 0.8979(6) 0.124(4) Uani 1 1 d .
H52 H -0.0659 0.4627 0.9053 0.149 Uiso 1 1 calc R
C120 C 0.2767(3) 0.5351(3) 0.2242(3) 0.0805(17) Uani 1 1 d G
H120 H 0.2537 0.5434 0.1827 0.097 Uiso 1 1 calc R
C119 C 0.3263(3) 0.4823(3) 0.2140(2) 0.091(2) Uani 1 1 d G
H119 H 0.3365 0.4552 0.1657 0.110 Uiso 1 1 calc R
C117 C 0.3608(2) 0.4699(3) 0.2761(3) 0.093(2) Uani 1 1 d G
H117 H 0.3940 0.4346 0.2693 0.111 Uiso 1 1 calc R
C118 C 0.3457(3) 0.5103(4) 0.3484(3) 0.101(3) Uani 1 1 d G
H118 H 0.3688 0.5020 0.3900 0.121 Uiso 1 1 calc R
C116 C 0.2961(3) 0.5631(3) 0.3586(2) 0.127(4) Uani 1 1 d G
H116 H 0.2860 0.5902 0.4070 0.153 Uiso 1 1 calc R
C115 C 0.2616(2) 0.5755(2) 0.2965(3) 0.104(3) Uani 1 1 d GD
C121 C 0.2070(9) 0.6328(8) 0.2994(10) 0.249(8) Uani 1 1 d D
H12A H 0.1514 0.5973 0.2787 0.373 Uiso 1 1 calc R
H12B H 0.2229 0.6655 0.2697 0.373 Uiso 1 1 calc R
H12C H 0.2124 0.6713 0.3517 0.373 Uiso 1 1 calc R
C122 C 0.0327(4) 0.1184(4) -0.0124(5) 0.133(3) Uani 1 1 d GDU
H122 H 0.0761 0.1164 -0.0371 0.159 Uiso 1 1 calc R
C125 C -0.0378(5) 0.1260(4) -0.0466(4) 0.155(3) Uani 1 1 d GDU
H125 H -0.0416 0.1291 -0.0942 0.185 Uiso 1 1 calc R
C127 C -0.1026(3) 0.1289(4) -0.0097(5) 0.139(3) Uani 1 1 d GDU
H127 H -0.1498 0.1340 -0.0326 0.167 Uiso 1 1 calc R
C124 C -0.0970(4) 0.1243(4) 0.0615(5) 0.144(3) Uani 1 1 d GDU
H124 H -0.1404 0.1263 0.0862 0.173 Uiso 1 1 calc R
C123 C -0.0265(5) 0.1167(3) 0.0957(4) 0.147(3) Uani 1 1 d GDU
H123 H -0.0227 0.1136 0.1433 0.176 Uiso 1 1 calc R
C126 C 0.0383(3) 0.1137(3) 0.0588(5) 0.166(3) Uani 1 1 d GDU
C128 C 0.1098(7) 0.1191(6) 0.1095(7) 0.166(4) Uani 1 1 d DU
H12D H 0.1025 0.1394 0.1615 0.250 Uiso 1 1 calc R
H12E H 0.1570 0.1583 0.1056 0.250 Uiso 1 1 calc R
H12F H 0.1169 0.0631 0.0948 0.250 Uiso 1 1 calc R
C97 C 0.7208(2) 0.8990(2) 0.7608(2) 0.0325(7) Uani 1 1 d DU
H97A H 0.7521 0.9424 0.8104 0.039 Uiso 1 1 calc R
H97B H 0.7318 0.8455 0.7545 0.039 Uiso 1 1 calc R
C98 C 0.7503(2) 0.9263(3) 0.6984(2) 0.0448(9) Uani 1 1 d DU
H98A H 0.7235 0.8807 0.6484 0.054 Uiso 1 1 calc R
H98B H 0.7357 0.9773 0.7016 0.054 Uiso 1 1 calc R
C99 C 0.8411(3) 0.9454(3) 0.7067(4) 0.0833(17) Uani 1 1 d DU
H99A H 0.8658 0.9881 0.7585 0.100 Uiso 1 1 calc R
H99B H 0.8534 0.8932 0.7030 0.100 Uiso 1 1 calc R
C100 C 0.8834(4) 0.9758(6) 0.6548(5) 0.129(3) Uani 1 1 d DU
H10P H 0.8706 1.0263 0.6539 0.155 Uiso 1 1 calc R
H10Q H 0.8676 0.9312 0.6030 0.155 Uiso 1 1 calc R
C101 C 0.9775(4) 0.9987(6) 0.6877(7) 0.157(3) Uani 1 1 d DU
H10R H 0.9842 0.9493 0.6962 0.188 Uiso 1 1 calc R
H10S H 1.0044 1.0010 0.6461 0.188 Uiso 1 1 calc R
C84 C -0.0873(7) 0.1386(8) 0.6156(9) 0.206(5) Uani 1 1 d DU
H84A H -0.0798 0.1753 0.6689 0.309 Uiso 1 1 calc R
H84B H -0.1095 0.0796 0.6081 0.309 Uiso 1 1 calc R
H84C H -0.1241 0.1529 0.5852 0.309 Uiso 1 1 calc R
C102 C 1.0279(6) 1.0790(7) 0.7602(7) 0.185(4) Uani 1 1 d DU
H10T H 1.0176 1.1294 0.7578 0.277 Uiso 1 1 calc R
H10U H 1.0847 1.0849 0.7628 0.277 Uiso 1 1 calc R
H10V H 1.0128 1.0725 0.8051 0.277 Uiso 1 1 calc R

loop_
_atom_site_aniso_label
_atom_site_aniso_U_11
_atom_site_aniso_U_22
_atom_site_aniso_U_33
_atom_site_aniso_U_23
_atom_site_aniso_U_13
_atom_site_aniso_U_12
C82 0.098(5) 0.123(5) 0.173(6) 0.088(5) -0.006(5) 0.004(4)
C88 0.137(5) 0.103(5) 0.143(5) 0.076(4) -0.059(4) -0.014(4)
C89 0.141(6) 0.083(4) 0.097(4) 0.064(4) -0.007(4) -0.007(4)
C83 0.112(5) 0.124(6) 0.241(8) 0.125(6) -0.018(6) -0.024(5)
C90 0.168(7) 0.091(5) 0.123(6) 0.061(5) 0.020(5) 0.010(5)
C54 0.0208(14) 0.0148(13) 0.0231(13) 0.0101(11) 0.0036(11) 0.0041(11)
C26 0.0183(13) 0.0152(13) 0.0250(14) 0.0115(11) -0.0012(11) 0.0040(10)
C28 0.0179(13) 0.0164(13) 0.0233(13) 0.0117(11) -0.0012(11) 0.0023(10)
C60 0.0300(16) 0.0168(14) 0.0248(14) 0.0112(11) 0.0084(12) 0.0074(12)
C58 0.0271(15) 0.0163(13) 0.0198(13) 0.0092(11) 0.0009(11) 0.0051(11)
C29 0.0231(14) 0.0172(14) 0.0298(15) 0.0162(12) 0.0056(12) 0.0059(11)
C21 0.0240(14) 0.0193(14) 0.0276(14) 0.0147(12) 0.0067(12) 0.0064(11)
N2 0.0321(15) 0.0432(17) 0.0432(16) 0.0277(14) 0.0163(13) 0.0199(13)
C25 0.0219(14) 0.0238(15) 0.0277(15) 0.0128(12) -0.0013(12) 0.0028(12)
C30 0.0175(13) 0.0221(15) 0.0311(15) 0.0149(12) 0.0030(12) 0.0024(11)
C32 0.0269(15) 0.0170(14) 0.0322(15) 0.0137(12) 0.0083(13) 0.0088(12)
C57 0.0243(14) 0.0165(13) 0.0222(13) 0.0092(11) 0.0060(11) 0.0064(11)
C59 0.0232(14) 0.0150(13) 0.0286(15) 0.0109(11) -0.0018(12) 0.0017(11)
C27 0.0178(13) 0.0181(14) 0.0268(14) 0.0134(11) 0.0025(11) 0.0042(11)
C16 0.0361(17) 0.0181(14) 0.0287(15) 0.0144(12) 0.0134(13) 0.0101(13)
C38 0.0297(16) 0.0220(15) 0.0335(16) 0.0156(13) 0.0060(13) 0.0079(13)
C20 0.0220(14) 0.0218(14) 0.0256(14) 0.0164(12) 0.0054(11) 0.0053(11)
C31 0.0252(15) 0.0178(14) 0.0291(15) 0.0113(12) 0.0047(12) 0.0046(12)
C55 0.0207(14) 0.0216(14) 0.0191(13) 0.0107(11) 0.0009(11) 0.0032(11)
C23 0.0206(14) 0.0201(14) 0.0275(14) 0.0155(12) 0.0040(11) 0.0059(11)
C61 0.0337(17) 0.0229(15) 0.0274(15) 0.0163(12) 0.0085(13) 0.0127(13)
C24 0.0217(14) 0.0157(13) 0.0253(14) 0.0125(11) 0.0063(11) 0.0037(11)
C62 0.0312(16) 0.0183(14) 0.0223(14) 0.0107(11) -0.0007(12) 0.0058(12)
C39 0.0334(17) 0.0267(16) 0.0327(16) 0.0169(13) 0.0115(14) 0.0108(13)
C33 0.0219(14) 0.0169(14) 0.0294(15) 0.0093(12) 0.0020(12) 0.0050(11)
C91 0.0316(17) 0.0220(15) 0.0276(15) 0.0137(12) -0.0023(13) 0.0027(13)
C34 0.0225(14) 0.0174(14) 0.0269(14) 0.0104(11) 0.0033(12) 0.0063(11)
C92 0.0348(18) 0.0278(17) 0.0292(16) 0.0177(13) 0.0027(14) 0.0043(14)
C42 0.0242(15) 0.0271(16) 0.0274(15) 0.0096(13) 0.0049(12) 0.0077(13)
C15 0.044(2) 0.0210(15) 0.0365(17) 0.0171(13) 0.0134(15) 0.0145(14)
C18 0.0378(18) 0.0211(15) 0.0267(15) 0.0090(12) 0.0065(13) 0.0081(13)
C56 0.0228(14) 0.0178(14) 0.0237(14) 0.0103(11) 0.0020(11) 0.0009(11)
C66 0.0427(19) 0.0282(17) 0.0303(16) 0.0201(14) 0.0087(14) 0.0155(15)
C19 0.0277(16) 0.0155(14) 0.0276(15) 0.0104(11) 0.0028(12) 0.0049(12)
C22 0.0276(16) 0.0245(15) 0.0323(16) 0.0183(13) 0.0045(13) 0.0113(13)
C35 0.0212(15) 0.0254(16) 0.0356(17) 0.0085(13) 0.0028(13) 0.0070(12)
C17 0.0320(16) 0.0180(14) 0.0288(15) 0.0122(12) 0.0096(13) 0.0065(12)
N1 0.0521(19) 0.0197(14) 0.0370(15) 0.0086(12) 0.0132(14) 0.0103(13)
C36 0.0267(16) 0.0274(17) 0.0360(17) 0.0121(14) 0.0045(13) 0.0108(13)
C110 0.0291(16) 0.0274(16) 0.0307(16) 0.0170(13) 0.0002(13) 0.0061(13)
C111 0.0295(17) 0.0341(18) 0.0393(18) 0.0230(15) 0.0055(14) 0.0064(14)
C63 0.0320(17) 0.0230(15) 0.0293(15) 0.0139(13) 0.0084(13) 0.0048(13)
C47 0.0215(15) 0.0405(19) 0.0348(17) 0.0180(15) 0.0053(13) 0.0086(14)
C109 0.0302(17) 0.0249(16) 0.0328(16) 0.0186(13) -0.0020(13) 0.0046(13)
C37 0.0227(15) 0.0186(14) 0.0356(16) 0.0137(12) 0.0050(12) 0.0063(12)
C65 0.043(2) 0.0343(18) 0.0405(18) 0.0292(16) 0.0185(16) 0.0183(15)
N3 0.059(2) 0.0415(18) 0.0426(17) 0.0331(15) 0.0227(16) 0.0219(16)
C64 0.0382(19) 0.0296(18) 0.046(2) 0.0248(16) 0.0158(16) 0.0090(15)
C79 0.0212(15) 0.0297(17) 0.0375(17) 0.0095(14) 0.0026(13) 0.0024(13)
C94 0.040(2) 0.0336(19) 0.0309(17) 0.0191(15) 0.0069(15) 0.0007(15)
C13 0.047(2) 0.0175(15) 0.0293(16) 0.0099(12) 0.0131(15) 0.0090(14)
C41 0.0211(16) 0.0378(19) 0.0379(18) 0.0123(15) 0.0031(13) 0.0095(14)
C43 0.0268(17) 0.041(2) 0.0423(19) 0.0220(16) 0.0095(15) 0.0082(15)
C93 0.042(2) 0.0328(18) 0.0299(16) 0.0190(14) 0.0040(15) 0.0061(15)
C14 0.0328(17) 0.0212(15) 0.0317(16) 0.0151(13) 0.0081(13) 0.0104(13)
C46 0.0353(19) 0.049(2) 0.0389(19) 0.0270(17) 0.0076(15) 0.0073(17)
C103 0.049(2) 0.0242(16) 0.0216(14) 0.0079(12) -0.0060(14) 0.0095(15)
C40 0.0279(17) 0.0352(18) 0.0437(19) 0.0251(15) 0.0121(14) 0.0155(14)
C104 0.053(2) 0.0297(18) 0.0253(16) 0.0083(14) -0.0023(15) 0.0185(16)
C68 0.0385(19) 0.043(2) 0.0440(19) 0.0345(17) 0.0122(16) 0.0129(16)
C80 0.0380(19) 0.0312(18) 0.047(2) 0.0177(16) 0.0049(16) 0.0037(15)
C112 0.0323(18) 0.041(2) 0.0356(18) 0.0188(16) 0.0082(15) 0.0099(15)
C85 0.0232(16) 0.0353(19) 0.0435(19) 0.0160(15) -0.0012(14) 0.0095(14)
C12 0.053(2) 0.0286(19) 0.043(2) 0.0128(16) 0.0070(18) 0.0066(17)
C7 0.054(2) 0.0206(16) 0.0385(18) 0.0147(14) 0.0044(17) 0.0095(16)
C1 0.063(2) 0.0281(18) 0.0246(15) 0.0097(13) 0.0063(16) 0.0222(17)
C73 0.056(2) 0.052(2) 0.045(2) 0.0365(19) 0.0218(19) 0.028(2)
C48 0.0256(17) 0.053(2) 0.045(2) 0.0332(18) 0.0067(15) 0.0039(16)
C2 0.080(3) 0.0278(19) 0.0266(17) 0.0064(14) -0.0089(18) 0.0208(19)
C45 0.033(2) 0.066(3) 0.060(2) 0.043(2) 0.0010(18) 0.0153(19)
C74 0.074(3) 0.061(3) 0.050(2) 0.040(2) 0.028(2) 0.038(2)
C95 0.049(2) 0.038(2) 0.040(2) 0.0169(17) 0.0154(18) 0.0030(17)
C8 0.071(3) 0.032(2) 0.0372(19) 0.0137(16) 0.0005(19) 0.017(2)
C3 0.085(4) 0.032(2) 0.039(2) -0.0025(17) -0.018(2) 0.031(2)
C6 0.066(3) 0.046(2) 0.0326(18) 0.0180(17) 0.0136(18) 0.029(2)
C96 0.056(3) 0.055(3) 0.039(2) 0.0210(19) 0.0194(19) 0.017(2)
C78 0.083(3) 0.061(3) 0.045(2) 0.039(2) 0.034(2) 0.047(3)
C49 0.037(2) 0.071(3) 0.036(2) 0.021(2) 0.0099(17) -0.003(2)
C113 0.039(2) 0.055(3) 0.039(2) 0.0062(18) 0.0028(17) 0.0191(19)
C105 0.100(4) 0.054(3) 0.0276(18) 0.0018(17) -0.008(2) 0.053(3)
C86 0.052(2) 0.040(2) 0.071(3) 0.026(2) -0.020(2) 0.0098(19)
C70 0.073(3) 0.047(3) 0.061(3) 0.034(2) -0.009(3) -0.023(2)
C44 0.0256(19) 0.069(3) 0.067(3) 0.040(2) 0.0103(18) 0.0179(19)
C5 0.070(3) 0.070(3) 0.0319(19) 0.020(2) 0.0094(19) 0.045(3)
C69 0.045(2) 0.052(3) 0.057(3) 0.032(2) 0.009(2) 0.0030(19)
C106 0.133(5) 0.070(4) 0.033(2) 0.009(2) 0.004(3) 0.079(4)
C71 0.105(4) 0.036(2) 0.055(3) 0.028(2) 0.020(3) 0.020(3)
C9 0.074(3) 0.037(2) 0.061(3) 0.021(2) -0.025(3) 0.003(2)
C11 0.050(3) 0.042(2) 0.066(3) 0.014(2) 0.006(2) 0.008(2)
C67 0.059(3) 0.047(2) 0.086(3) 0.045(2) 0.032(3) 0.024(2)
C10 0.057(3) 0.048(3) 0.066(3) 0.017(2) -0.008(2) 0.010(2)
C53 0.057(3) 0.103(5) 0.134(5) 0.101(4) 0.037(3) 0.035(3)
C87 0.062(3) 0.055(3) 0.092(3) 0.048(3) -0.025(3) 0.004(2)
C4 0.102(4) 0.064(3) 0.030(2) -0.005(2) -0.013(2) 0.062(3)
C72 0.091(4) 0.063(3) 0.088(4) 0.050(3) 0.032(3) 0.046(3)
C81 0.067(3) 0.058(3) 0.111(4) 0.056(3) -0.026(3) -0.008(2)
C107 0.163(7) 0.121(6) 0.068(3) 0.068(4) 0.067(4) 0.115(6)
C51 0.036(3) 0.232(10) 0.110(5) 0.140(7) 0.008(3) -0.007(4)
C75 0.119(5) 0.084(4) 0.047(2) 0.047(3) 0.036(3) 0.061(4)
C76 0.150(6) 0.088(4) 0.042(2) 0.039(3) 0.047(3) 0.075(4)
C114 0.062(3) 0.075(4) 0.058(3) -0.007(3) 0.003(2) 0.036(3)
C77 0.119(5) 0.074(3) 0.060(3) 0.046(3) 0.049(3) 0.067(3)
C108 0.151(6) 0.129(5) 0.089(4) 0.083(4) 0.086(4) 0.115(5)
C50 0.041(3) 0.138(6) 0.049(3) 0.048(3) 0.005(2) -0.018(3)
C52 0.052(3) 0.206(9) 0.219(9) 0.196(9) 0.047(5) 0.040(5)
C120 0.066(4) 0.063(4) 0.102(5) 0.041(4) 0.010(3) -0.007(3)
C119 0.066(4) 0.082(4) 0.067(4) 0.002(3) 0.010(3) -0.032(3)
C117 0.049(3) 0.066(4) 0.122(6) 0.028(4) 0.000(4) -0.030(3)
C118 0.048(3) 0.137(7) 0.076(4) 0.042(4) -0.011(3) -0.034(4)
C116 0.041(3) 0.152(8) 0.090(5) -0.013(5) -0.007(3) -0.034(4)
C115 0.068(4) 0.058(4) 0.128(6) 0.007(4) 0.011(4) -0.028(3)
C121 0.29(2) 0.112(10) 0.272(18) 0.000(11) 0.044(16) 0.056(12)
C122 0.128(5) 0.080(4) 0.203(7) 0.055(5) 0.044(6) 0.054(4)
C125 0.132(6) 0.108(5) 0.221(8) 0.055(5) 0.052(6) 0.045(5)
C127 0.123(6) 0.104(5) 0.213(8) 0.081(5) 0.054(6) 0.042(4)
C124 0.148(6) 0.095(4) 0.227(8) 0.091(5) 0.063(6) 0.050(4)
C123 0.117(5) 0.049(3) 0.278(8) 0.065(4) 0.094(6) 0.015(4)
C126 0.161(6) 0.073(4) 0.260(8) 0.073(5) 0.005(6) 0.033(4)
C128 0.160(7) 0.091(5) 0.229(9) 0.068(6) -0.054(7) 0.039(5)
C97 0.0288(17) 0.0196(15) 0.0460(19) 0.0127(14) 0.0043(14) 0.0044(13)
C98 0.038(2) 0.0297(18) 0.061(2) 0.0142(17) 0.0205(18) 0.0035(15)
C99 0.049(3) 0.050(3) 0.172(5) 0.057(3) 0.055(3) 0.020(2)
C100 0.100(5) 0.094(5) 0.187(6) 0.055(5) 0.065(5) 0.007(4)
C101 0.083(5) 0.116(6) 0.271(8) 0.088(6) 0.072(5) 0.002(4)
C84 0.142(8) 0.159(8) 0.277(11) 0.098(8) -0.001(8) -0.021(7)
C102 0.122(7) 0.153(8) 0.276(11) 0.074(8) 0.095(7) 0.037(6)

loop_
_atom_type_symbol
_atom_type_description
_atom_type_scat_dispersion_real
_atom_type_scat_dispersion_imag
_atom_type_scat_source
C C 0.0033 0.0016 'International Tables Vol C Tables 4.2.6.8 and 6.1.1.4'
H H 0.0000 0.0000 'International Tables Vol C Tables 4.2.6.8 and 6.1.1.4'
N N 0.0061 0.0033 'International Tables Vol C Tables 4.2.6.8 and 6.1.1.4'

loop_
_geom_angle_atom_site_label_1
_geom_angle_atom_site_label_2
_geom_angle_atom_site_label_3
_geom_angle
_geom_angle_site_symmetry_1
_geom_angle_site_symmetry_3
C81 C82 C83 107.8(7) . .
C81 C82 H82A 110.2 . .
C83 C82 H82A 110.2 . .
C81 C82 H82B 110.1 . .
C83 C82 H82B 110.2 . .
H82A C82 H82B 108.5 . .
C89 C88 C87 117.3(7) . .
C89 C88 H88A 108.0 . .
C87 C88 H88A 108.0 . .
C89 C88 H88B 108.0 . .
C87 C88 H88B 108.0 . .
H88A C88 H88B 107.2 . .
C88 C89 C90 122.8(8) . .
C88 C89 H89A 106.6 . .
C90 C89 H89A 106.6 . .
C88 C89 H89B 106.6 . .
C90 C89 H89B 106.6 . .
H89A C89 H89B 106.6 . .
C84 C83 C82 100.3(8) . .
C84 C83 H83A 111.7 . .
C82 C83 H83A 111.7 . .
C84 C83 H83B 111.7 . .
C82 C83 H83B 111.7 . .
H83A C83 H83B 109.5 . .
C89 C90 H90A 109.5 . .
C89 C90 H90B 109.5 . .
H90A C90 H90B 109.5 . .
C89 C90 H90C 109.5 . .
H90A C90 H90C 109.5 . .
H90B C90 H90C 109.5 . .
C59 C54 C55 119.1(3) . .
C59 C54 C28 117.0(3) . .
C55 C54 C28 123.9(2) . .
C28 C26 C27 119.9(3) . .
C28 C26 C24 118.8(2) . .
C27 C26 C24 121.2(3) . .
C26 C28 C27 120.2(2) . 2_666
C26 C28 C54 119.7(2) . .
C27 C28 C54 119.4(2) 2_666 .
C63 C60 C61 119.7(3) . .
C63 C60 C57 132.0(3) . .
C61 C60 C57 108.3(3) . .
C59 C58 C57 121.3(3) . .
C59 C58 C62 126.9(3) . .
C57 C58 C62 111.8(2) . .
C30 C29 C34 119.0(3) . .
C30 C29 C27 123.4(3) . .
C34 C29 C27 117.6(3) . .
C22 C21 C20 120.1(3) . .
C22 C21 C16 131.3(3) . .
C20 C21 C16 108.6(3) . .
C42 N2 C40 119.4(3) . .
C42 N2 C48 122.5(3) . .
C40 N2 C48 117.4(3) . .
C22 C25 C24 121.2(3) . .
C22 C25 H25 119.4 . .
C24 C25 H25 119.4 . .
C29 C30 C31 121.9(3) . .
C29 C30 H30 119.0 . .
C31 C30 H30 119.0 . .
C33 C32 C31 120.3(3) . .
C33 C32 C37 108.2(3) . .
C31 C32 C37 131.5(3) . .
C56 C57 C58 119.5(3) . .
C56 C57 C60 132.8(3) . .
C58 C57 C60 107.6(2) . .
C58 C59 C54 119.6(3) . .
C58 C59 H59 120.2 . .
C54 C59 H59 120.2 . .
C26 C27 C28 119.9(3) . 2_666
C26 C27 C29 120.5(2) . .
C28 C27 C29 119.5(2) 2_666 .
C14 C16 C17 119.3(3) . .
C14 C16 C21 132.4(3) . .
C17 C16 C21 108.3(3) . .
C39 C38 C37 118.6(3) . .
C39 C38 H38 120.7 . .
C37 C38 H38 120.7 . .
C23 C20 C21 120.8(3) . .
C23 C20 C19 128.4(3) . .
C21 C20 C19 110.8(3) . .
C30 C31 C32 118.5(3) . .
C30 C31 H31 120.8 . .
C32 C31 H31 120.8 . .
C56 C55 C54 121.1(3) . .
C56 C55 H55 119.4 . .
C54 C55 H55 119.4 . .
C20 C23 C24 119.9(3) . .
C20 C23 H23 120.0 . .
C24 C23 H23 120.0 . .
C66 C61 C60 120.8(3) . .
C66 C61 C62 128.0(3) . .
C60 C61 C62 111.1(2) . .
C25 C24 C23 119.0(3) . .
C25 C24 C26 120.7(3) . .
C23 C24 C26 120.2(2) . .
C58 C62 C61 101.0(2) . .
C58 C62 C109 110.4(3) . .
C61 C62 C109 112.9(2) . .
C58 C62 C103 111.9(2) . .
C61 C62 C103 110.6(3) . .
C109 C62 C103 109.8(3) . .
C40 C39 C38 121.0(3) . .
C40 C39 H39 119.5 . .
C38 C39 H39 119.5 . .
C34 C33 C32 120.7(3) . .
C34 C33 C35 127.5(3) . .
C32 C33 C35 111.8(3) . .
C92 C91 C19 114.8(2) . .
C92 C91 H91A 108.6 . .
C19 C91 H91A 108.6 . .
C92 C91 H91B 108.6 . .
C19 C91 H91B 108.6 . .
H91A C91 H91B 107.5 . .
C33 C34 C29 119.5(3) . .
C33 C34 H34 120.2 . .
C29 C34 H34 120.2 . .
C91 C92 C93 113.8(3) . .
C91 C92 H92A 108.8 . .
C93 C92 H92A 108.8 . .
C91 C92 H92B 108.8 . .
C93 C92 H92B 108.8 . .
H92A C92 H92B 107.7 . .
C43 C42 C47 118.3(3) . .
C43 C42 N2 121.0(3) . .
C47 C42 N2 120.6(3) . .
C14 C15 C13 120.8(3) . .
C14 C15 H15 119.6 . .
C13 C15 H15 119.6 . .
C17 C18 C13 119.8(3) . .
C17 C18 H18 120.1 . .
C13 C18 H18 120.1 . .
C57 C56 C55 119.3(3) . .
C57 C56 H56 120.3 . .
C55 C56 H56 120.3 . .
C61 C66 C65 119.2(3) . .
C61 C66 H66 120.4 . .
C65 C66 H66 120.4 . .
C17 C19 C20 101.3(2) . .
C17 C19 C97 111.5(2) . .
C20 C19 C97 113.6(3) . .
C17 C19 C91 110.2(2) . .
C20 C19 C91 110.4(2) . .
C97 C19 C91 109.5(3) . .
C25 C22 C21 119.0(3) . .
C25 C22 H22 120.5 . .
C21 C22 H22 120.5 . .
C36 C35 C33 100.3(3) . .
C36 C35 C85 112.7(3) . .
C33 C35 C85 112.1(3) . .
C36 C35 C79 110.6(3) . .
C33 C35 C79 111.3(3) . .
C85 C35 C79 109.6(3) . .
C18 C17 C16 120.7(3) . .
C18 C17 C19 128.4(3) . .
C16 C17 C19 110.9(3) . .
C1 N1 C7 120.4(3) . .
C1 N1 C13 120.7(3) . .
C7 N1 C13 118.5(3) . .
C41 C36 C37 120.2(3) . .
C41 C36 C35 128.2(3) . .
C37 C36 C35 111.7(3) . .
C109 C110 C111 113.1(3) . .
C109 C110 H11A 109.0 . .
C111 C110 H11A 109.0 . .
C109 C110 H11B 109.0 . .
C111 C110 H11B 109.0 . .
H11A C110 H11B 107.8 . .
C112 C111 C110 112.8(3) . .
C112 C111 H11C 109.0 . .
C110 C111 H11C 109.0 . .
C112 C111 H11D 109.0 . .
C110 C111 H11D 109.0 . .
H11C C111 H11D 107.8 . .
C60 C63 C64 119.1(3) . .
C60 C63 H63 120.4 . .
C64 C63 H63 120.4 . .
C46 C47 C42 120.9(3) . .
C46 C47 H47 119.6 . .
C42 C47 H47 119.6 . .
C110 C109 C62 114.8(3) . .
C110 C109 H10A 108.6 . .
C62 C109 H10A 108.6 . .
C110 C109 H10B 108.6 . .
C62 C109 H10B 108.6 . .
H10A C109 H10B 107.5 . .
C38 C37 C36 120.3(3) . .
C38 C37 C32 131.8(3) . .
C36 C37 C32 107.9(3) . .
C64 C65 C66 120.1(3) . .
C64 C65 N3 119.3(3) . .
C66 C65 N3 120.6(3) . .
C73 N3 C68 120.0(3) . .
C73 N3 C65 120.5(3) . .
C68 N3 C65 117.7(3) . .
C65 C64 C63 120.9(3) . .
C65 C64 H64 119.5 . .
C63 C64 H64 119.5 . .
C80 C79 C35 114.9(3) . .
C80 C79 H79A 108.6 . .
C35 C79 H79A 108.6 . .
C80 C79 H79B 108.6 . .
C35 C79 H79B 108.6 . .
H79A C79 H79B 107.5 . .
C93 C94 C95 115.4(3) . .
C93 C94 H94A 108.4 . .
C95 C94 H94A 108.4 . .
C93 C94 H94B 108.4 . .
C95 C94 H94B 108.4 . .
H94A C94 H94B 107.5 . .
C18 C13 C15 119.7(3) . .
C18 C13 N1 119.3(3) . .
C15 C13 N1 121.0(3) . .
C36 C41 C40 119.5(3) . .
C36 C41 H41 120.2 . .
C40 C41 H41 120.2 . .
C44 C43 C42 119.9(3) . .
C44 C43 H43 120.1 . .
C42 C43 H43 120.1 . .
C94 C93 C92 113.2(3) . .
C94 C93 H93A 108.9 . .
C92 C93 H93A 108.9 . .
C94 C93 H93B 108.9 . .
C92 C93 H93B 108.9 . .
H93A C93 H93B 107.7 . .
C15 C14 C16 119.6(3) . .
C15 C14 H14 120.2 . .
C16 C14 H14 120.2 . .
C45 C46 C47 120.5(3) . .
C45 C46 H46 119.7 . .
C47 C46 H46 119.7 . .
C104 C103 C62 113.8(3) . .
C104 C103 H10C 108.8 . .
C62 C103 H10C 108.8 . .
C104 C103 H10D 108.8 . .
C62 C103 H10D 108.8 . .
H10C C103 H10D 107.7 . .
C39 C40 C41 120.3(3) . .
C39 C40 N2 120.5(3) . .
C41 C40 N2 119.2(3) . .
C105 C104 C103 112.5(3) . .
C105 C104 H10E 109.1 . .
C103 C104 H10E 109.1 . .
C105 C104 H10F 109.1 . .
C103 C104 H10F 109.1 . .
H10E C104 H10F 107.8 . .
C67 C68 C69 119.2(4) . .
C67 C68 N3 120.0(3) . .
C69 C68 N3 120.8(4) . .
C81 C80 C79 114.1(3) . .
C81 C80 H80A 108.7 . .
C79 C80 H80A 108.7 . .
C81 C80 H80B 108.7 . .
C79 C80 H80B 108.7 . .
H80A C80 H80B 107.6 . .
C111 C112 C113 114.1(3) . .
C111 C112 H11E 108.7 . .
C113 C112 H11E 108.7 . .
C111 C112 H11F 108.7 . .
C113 C112 H11F 108.7 . .
H11E C112 H11F 107.6 . .
C86 C85 C35 114.0(3) . .
C86 C85 H85A 108.8 . .
C35 C85 H85A 108.8 . .
C86 C85 H85B 108.8 . .
C35 C85 H85B 108.8 . .
H85A C85 H85B 107.6 . .
C7 C12 C11 120.4(4) . .
C7 C12 H12 119.8 . .
C11 C12 H12 119.8 . .
C12 C7 C8 119.4(4) . .
C12 C7 N1 120.1(3) . .
C8 C7 N1 120.4(4) . .
C2 C1 C6 119.0(4) . .
C2 C1 N1 121.0(4) . .
C6 C1 N1 120.1(3) . .
C74 C73 C78 118.6(4) . .
C74 C73 N3 121.1(4) . .
C78 C73 N3 120.3(3) . .
C53 C48 C49 120.1(4) . .
C53 C48 N2 118.9(4) . .
C49 C48 N2 121.0(4) . .
C3 C2 C1 119.5(5) . .
C3 C2 H2 120.2 . .
C1 C2 H2 120.2 . .
C46 C45 C44 118.6(3) . .
C46 C45 H45 120.7 . .
C44 C45 H45 120.7 . .
C75 C74 C73 120.0(4) . .
C75 C74 H74 120.0 . .
C73 C74 H74 120.0 . .
C96 C95 C94 113.2(3) . .
C96 C95 H95A 108.9 . .
C94 C95 H95A 108.9 . .
C96 C95 H95B 108.9 . .
C94 C95 H95B 108.9 . .
H95A C95 H95B 107.8 . .
C7 C8 C9 118.7(4) . .
C7 C8 H8 120.6 . .
C9 C8 H8 120.6 . .
C4 C3 C2 121.9(5) . .
C4 C3 H3 119.1 . .
C2 C3 H3 119.1 . .
C5 C6 C1 119.7(4) . .
C5 C6 H6 120.2 . .
C1 C6 H6 120.2 . .
C95 C96 H96A 109.5 . .
C95 C96 H96B 109.5 . .
H96A C96 H96B 109.5 . .
C95 C96 H96C 109.5 . .
H96A C96 H96C 109.5 . .
H96B C96 H96C 109.5 . .
C77 C78 C73 119.9(4) . .
C77 C78 H78 120.0 . .
C73 C78 H78 120.0 . .
C48 C49 C50 119.8(5) . .
C48 C49 H49 120.1 . .
C50 C49 H49 120.1 . .
C112 C113 C114 113.2(3) . .
C112 C113 H11G 108.9 . .
C114 C113 H11G 108.9 . .
C112 C113 H11H 108.9 . .
C114 C113 H11H 108.9 . .
H11G C113 H11H 107.8 . .
C104 C105 C106 113.3(3) . .
C104 C105 H10G 108.9 . .
C106 C105 H10G 108.9 . .
C104 C105 H10H 108.9 . .
C106 C105 H10H 108.9 . .
H10G C105 H10H 107.7 . .
C85 C86 C87 112.0(3) . .
C85 C86 H86A 109.2 . .
C87 C86 H86A 109.2 . .
C85 C86 H86B 109.2 . .
C87 C86 H86B 109.2 . .
H86A C86 H86B 107.9 . .
C71 C70 C69 120.5(4) . .
C71 C70 H70 119.8 . .
C69 C70 H70 119.8 . .
C43 C44 C45 121.8(3) . .
C43 C44 H44 119.1 . .
C45 C44 H44 119.1 . .
C6 C5 C4 120.9(5) . .
C6 C5 H5 119.6 . .
C4 C5 H5 119.6 . .
C68 C69 C70 119.0(5) . .
C68 C69 H69 120.5 . .
C70 C69 H69 120.5 . .
C107 C106 C105 115.7(4) . .
C107 C106 H10I 108.4 . .
C105 C106 H10I 108.4 . .
C107 C106 H10J 108.4 . .
C105 C106 H10J 108.4 . .
H10I C106 H10J 107.4 . .
C72 C71 C70 119.5(4) . .
C72 C71 H71 120.2 . .
C70 C71 H71 120.2 . .
C10 C9 C8 120.5(4) . .
C10 C9 H9 119.7 . .
C8 C9 H9 119.7 . .
C10 C11 C12 120.4(5) . .
C10 C11 H11 119.8 . .
C12 C11 H11 119.8 . .
C72 C67 C68 121.3(4) . .
C72 C67 H67 119.4 . .
C68 C67 H67 119.4 . .
C11 C10 C9 120.5(5) . .
C11 C10 H10 119.8 . .
C9 C10 H10 119.8 . .
C48 C53 C52 118.6(7) . .
C48 C53 H53 120.7 . .
C52 C53 H53 120.7 . .
C86 C87 C88 110.4(4) . .
C86 C87 H87A 109.6 . .
C88 C87 H87A 109.6 . .
C86 C87 H87B 109.6 . .
C88 C87 H87B 109.6 . .
H87A C87 H87B 108.1 . .
C3 C4 C5 119.1(4) . .
C3 C4 H4 120.5 . .
C5 C4 H4 120.5 . .
C71 C72 C67 120.5(5) . .
C71 C72 H72 119.8 . .
C67 C72 H72 119.8 . .
C82 C81 C80 120.3(6) . .
C82 C81 H81A 107.3 . .
C80 C81 H81A 107.3 . .
C82 C81 H81B 107.3 . .
C80 C81 H81B 107.3 . .
H81A C81 H81B 106.9 . .
C106 C107 C108 113.9(5) . .
C106 C107 H10K 108.8 . .
C108 C107 H10K 108.8 . .
C106 C107 H10L 108.8 . .
C108 C107 H10L 108.8 . .
H10K C107 H10L 107.7 . .
C50 C51 C52 120.0(5) . .
C50 C51 H51 120.0 . .
C52 C51 H51 120.0 . .
C74 C75 C76 121.8(4) . .
C74 C75 H75 119.1 . .
C76 C75 H75 119.1 . .
C77 C76 C75 119.1(4) . .
C77 C76 H76 120.4 . .
C75 C76 H76 120.4 . .
C113 C114 H11I 109.5 . .
C113 C114 H11J 109.5 . .
H11I C114 H11J 109.5 . .
C113 C114 H11K 109.5 . .
H11I C114 H11K 109.5 . .
H11J C114 H11K 109.5 . .
C76 C77 C78 120.5(4) . .
C76 C77 H77 119.7 . .
C78 C77 H77 119.7 . .
C107 C108 H10M 109.5 . .
C107 C108 H10N 109.5 . .
H10M C108 H10N 109.5 . .
C107 C108 H10O 109.5 . .
H10M C108 H10O 109.5 . .
H10N C108 H10O 109.5 . .
C51 C50 C49 120.6(7) . .
C51 C50 H50 119.7 . .
C49 C50 H50 119.7 . .
C51 C52 C53 120.6(6) . .
C51 C52 H52 119.7 . .
C53 C52 H52 119.7 . .
C119 C120 C115 120.0 . .
C119 C120 H120 120.0 . .
C115 C120 H120 120.0 . .
C120 C119 C117 120.0 . .
C120 C119 H119 120.0 . .
C117 C119 H119 120.0 . .
C119 C117 C118 120.0 . .
C119 C117 H117 120.0 . .
C118 C117 H117 120.0 . .
C116 C118 C117 120.0 . .
C116 C118 H118 120.0 . .
C117 C118 H118 120.0 . .
C118 C116 C115 120.0 . .
C118 C116 H116 120.0 . .
C115 C116 H116 120.0 . .
C116 C115 C120 120.0 . .
C116 C115 C121 125.7(8) . .
C120 C115 C121 114.3(8) . .
C115 C121 H12A 109.5 . .
C115 C121 H12B 109.5 . .
H12A C121 H12B 109.5 . .
C115 C121 H12C 109.5 . .
H12A C121 H12C 109.5 . .
H12B C121 H12C 109.5 . .
C125 C122 C126 120.0 . .
C125 C122 H122 120.0 . .
C126 C122 H122 120.0 . .
C127 C125 C122 120.0 . .
C127 C125 H125 120.0 . .
C122 C125 H125 120.0 . .
C125 C127 C124 120.0 . .
C125 C127 H127 120.0 . .
C124 C127 H127 120.0 . .
C123 C124 C127 120.0 . .
C123 C124 H124 120.0 . .
C127 C124 H124 120.0 . .
C126 C123 C124 120.0 . .
C126 C123 H123 120.0 . .
C124 C123 H123 120.0 . .
C123 C126 C122 120.0 . .
C123 C126 C128 110.7(8) . .
C122 C126 C128 128.6(8) . .
C126 C128 H12D 109.5 . .
C126 C128 H12E 109.5 . .
H12D C128 H12E 109.5 . .
C126 C128 H12F 109.5 . .
H12D C128 H12F 109.5 . .
H12E C128 H12F 109.5 . .
C98 C97 C19 115.0(3) . .
C98 C97 H97A 108.5 . .
C19 C97 H97A 108.5 . .
C98 C97 H97B 108.5 . .
C19 C97 H97B 108.5 . .
H97A C97 H97B 107.5 . .
C99 C98 C97 111.6(4) . .
C99 C98 H98A 109.3 . .
C97 C98 H98A 109.3 . .
C99 C98 H98B 109.3 . .
C97 C98 H98B 109.3 . .
H98A C98 H98B 108.0 . .
C100 C99 C98 121.2(6) . .
C100 C99 H99A 107.0 . .
C98 C99 H99A 107.0 . .
C100 C99 H99B 107.0 . .
C98 C99 H99B 107.0 . .
H99A C99 H99B 106.8 . .
C99 C100 C101 106.0(7) . .
C99 C100 H10P 110.5 . .
C101 C100 H10P 110.5 . .
C99 C100 H10Q 110.5 . .
C101 C100 H10Q 110.5 . .
H10P C100 H10Q 108.7 . .
C102 C101 C100 125.0(9) . .
C102 C101 H10R 106.1 . .
C100 C101 H10R 106.1 . .
C102 C101 H10S 106.1 . .
C100 C101 H10S 106.1 . .
H10R C101 H10S 106.3 . .
C83 C84 H84A 109.5 . .
C83 C84 H84B 109.5 . .
H84A C84 H84B 109.5 . .
C83 C84 H84C 109.5 . .
H84A C84 H84C 109.5 . .
H84B C84 H84C 109.5 . .
C101 C102 H10T 109.5 . .
C101 C102 H10U 109.5 . .
H10T C102 H10U 109.5 . .
C101 C102 H10V 109.5 . .
H10T C102 H10V 109.5 . .
H10U C102 H10V 109.5 . .

loop_
_geom_bond_atom_site_label_1
_geom_bond_atom_site_label_2
_geom_bond_distance
_geom_bond_site_symmetry_2
C82 C81 1.455(7) .
C82 C83 1.572(8) .
C82 H82A 0.9700 .
C82 H82B 0.9700 .
C88 C89 1.430(7) .
C88 C87 1.552(7) .
C88 H88A 0.9700 .
C88 H88B 0.9700 .
C89 C90 1.471(7) .
C89 H89A 0.9700 .
C89 H89B 0.9700 .
C83 C84 1.561(9) .
C83 H83A 0.9700 .
C83 H83B 0.9700 .
C90 H90A 0.9600 .
C90 H90B 0.9600 .
C90 H90C 0.9600 .
C54 C59 1.396(4) .
C54 C55 1.401(4) .
C54 C28 1.491(4) .
C26 C28 1.399(4) .
C26 C27 1.407(4) .
C26 C24 1.501(4) .
C28 C27 1.409(4) 2_666
C60 C63 1.388(4) .
C60 C61 1.407(4) .
C60 C57 1.475(4) .
C58 C59 1.377(4) .
C58 C57 1.406(4) .
C58 C62 1.514(4) .
C29 C30 1.391(4) .
C29 C34 1.402(4) .
C29 C27 1.496(4) .
C21 C22 1.394(4) .
C21 C20 1.401(4) .
C21 C16 1.471(4) .
N2 C42 1.402(4) .
N2 C40 1.435(4) .
N2 C48 1.436(4) .
C25 C22 1.390(4) .
C25 C24 1.400(4) .
C25 H25 0.9300 .
C30 C31 1.393(4) .
C30 H30 0.9300 .
C32 C33 1.392(4) .
C32 C31 1.396(4) .
C32 C37 1.473(4) .
C57 C56 1.382(4) .
C59 H59 0.9300 .
C27 C28 1.409(4) 2_666
C16 C14 1.394(4) .
C16 C17 1.405(5) .
C38 C39 1.389(5) .
C38 C37 1.396(4) .
C38 H38 0.9300 .
C20 C23 1.372(4) .
C20 C19 1.526(4) .
C31 H31 0.9300 .
C55 C56 1.396(4) .
C55 H55 0.9300 .
C23 C24 1.406(4) .
C23 H23 0.9300 .
C61 C66 1.378(4) .
C61 C62 1.521(4) .
C62 C109 1.542(4) .
C62 C103 1.547(4) .
C39 C40 1.382(5) .
C39 H39 0.9300 .
C33 C34 1.390(4) .
C33 C35 1.521(4) .
C91 C92 1.521(4) .
C91 C19 1.553(4) .
C91 H91A 0.9700 .
C91 H91B 0.9700 .
C34 H34 0.9300 .
C92 C93 1.527(4) .
C92 H92A 0.9700 .
C92 H92B 0.9700 .
C42 C43 1.397(5) .
C42 C47 1.399(5) .
C15 C14 1.384(5) .
C15 C13 1.394(5) .
C15 H15 0.9300 .
C18 C17 1.380(4) .
C18 C13 1.389(5) .
C18 H18 0.9300 .
C56 H56 0.9300 .
C66 C65 1.398(5) .
C66 H66 0.9300 .
C19 C17 1.523(4) .
C19 C97 1.542(4) .
C22 H22 0.9300 .
C35 C36 1.521(5) .
C35 C85 1.526(5) .
C35 C79 1.553(5) .
N1 C1 1.410(5) .
N1 C7 1.421(5) .
N1 C13 1.425(4) .
C36 C41 1.382(5) .
C36 C37 1.399(5) .
C110 C109 1.522(4) .
C110 C111 1.528(4) .
C110 H11A 0.9700 .
C110 H11B 0.9700 .
C111 C112 1.514(5) .
C111 H11C 0.9700 .
C111 H11D 0.9700 .
C63 C64 1.396(4) .
C63 H63 0.9300 .
C47 C46 1.387(5) .
C47 H47 0.9300 .
C109 H10A 0.9700 .
C109 H10B 0.9700 .
C65 C64 1.381(5) .
C65 N3 1.435(4) .
N3 C73 1.413(5) .
N3 C68 1.422(5) .
C64 H64 0.9300 .
C79 C80 1.533(5) .
C79 H79A 0.9700 .
C79 H79B 0.9700 .
C94 C93 1.517(5) .
C94 C95 1.524(5) .
C94 H94A 0.9700 .
C94 H94B 0.9700 .
C41 C40 1.388(5) .
C41 H41 0.9300 .
C43 C44 1.379(5) .
C43 H43 0.9300 .
C93 H93A 0.9700 .
C93 H93B 0.9700 .
C14 H14 0.9300 .
C46 C45 1.381(5) .
C46 H46 0.9300 .
C103 C104 1.530(5) .
C103 H10C 0.9700 .
C103 H10D 0.9700 .
C104 C105 1.527(4) .
C104 H10E 0.9700 .
C104 H10F 0.9700 .
C68 C67 1.371(6) .
C68 C69 1.385(5) .
C80 C81 1.500(5) .
C80 H80A 0.9700 .
C80 H80B 0.9700 .
C112 C113 1.527(5) .
C112 H11E 0.9700 .
C112 H11F 0.9700 .
C85 C86 1.526(5) .
C85 H85A 0.9700 .
C85 H85B 0.9700 .
C12 C7 1.378(6) .
C12 C11 1.403(6) .
C12 H12 0.9300 .
C7 C8 1.397(5) .
C1 C2 1.401(5) .
C1 C6 1.406(6) .
C73 C74 1.393(5) .
C73 C78 1.400(5) .
C48 C53 1.375(6) .
C48 C49 1.376(6) .
C2 C3 1.376(6) .
C2 H2 0.9300 .
C45 C44 1.386(6) .
C45 H45 0.9300 .
C74 C75 1.367(6) .
C74 H74 0.9300 .
C95 C96 1.519(5) .
C95 H95A 0.9700 .
C95 H95B 0.9700 .
C8 C9 1.424(7) .
C8 H8 0.9300 .
C3 C4 1.367(8) .
C3 H3 0.9300 .
C6 C5 1.382(6) .
C6 H6 0.9300 .
C96 H96A 0.9600 .
C96 H96B 0.9600 .
C96 H96C 0.9600 .
C78 C77 1.398(6) .
C78 H78 0.9300 .
C49 C50 1.386(6) .
C49 H49 0.9300 .
C113 C114 1.530(5) .
C113 H11G 0.9700 .
C113 H11H 0.9700 .
C105 C106 1.537(6) .
C105 H10G 0.9700 .
C105 H10H 0.9700 .
C86 C87 1.540(5) .
C86 H86A 0.9700 .
C86 H86B 0.9700 .
C70 C71 1.378(8) .
C70 C69 1.395(7) .
C70 H70 0.9300 .
C44 H44 0.9300 .
C5 C4 1.385(7) .
C5 H5 0.9300 .
C69 H69 0.9300 .
C106 C107 1.519(7) .
C106 H10I 0.9700 .
C106 H10J 0.9700 .
C71 C72 1.356(8) .
C71 H71 0.9300 .
C9 C10 1.362(8) .
C9 H9 0.9300 .
C11 C10 1.357(7) .
C11 H11 0.9300 .
C67 C72 1.367(6) .
C67 H67 0.9300 .
C10 H10 0.9300 .
C53 C52 1.405(9) .
C53 H53 0.9300 .
C87 H87A 0.9700 .
C87 H87B 0.9700 .
C4 H4 0.9300 .
C72 H72 0.9300 .
C81 H81A 0.9700 .
C81 H81B 0.9700 .
C107 C108 1.522(6) .
C107 H10K 0.9700 .
C107 H10L 0.9700 .
C51 C50 1.351(11) .
C51 C52 1.362(13) .
C51 H51 0.9300 .
C75 C76 1.380(7) .
C75 H75 0.9300 .
C76 C77 1.363(6) .
C76 H76 0.9300 .
C114 H11I 0.9600 .
C114 H11J 0.9600 .
C114 H11K 0.9600 .
C77 H77 0.9300 .
C108 H10M 0.9600 .
C108 H10N 0.9600 .
C108 H10O 0.9600 .
C50 H50 0.9300 .
C52 H52 0.9300 .
C120 C119 1.3900 .
C120 C115 1.3900 .
C120 H120 0.9300 .
C119 C117 1.3900 .
C119 H119 0.9300 .
C117 C118 1.3900 .
C117 H117 0.9300 .
C118 C116 1.3900 .
C118 H118 0.9300 .
C116 C115 1.3900 .
C116 H116 0.9300 .
C115 C121 1.533(9) .
C121 H12A 0.9600 .
C121 H12B 0.9600 .
C121 H12C 0.9600 .
C122 C125 1.3900 .
C122 C126 1.3900 .
C122 H122 0.9300 .
C125 C127 1.3900 .
C125 H125 0.9300 .
C127 C124 1.3900 .
C127 H127 0.9300 .
C124 C123 1.3900 .
C124 H124 0.9300 .
C123 C126 1.3900 .
C123 H123 0.9300 .
C126 C128 1.459(10) .
C128 H12D 0.9600 .
C128 H12E 0.9600 .
C128 H12F 0.9600 .
C97 C98 1.529(5) .
C97 H97A 0.9700 .
C97 H97B 0.9700 .
C98 C99 1.508(5) .
C98 H98A 0.9700 .
C98 H98B 0.9700 .
C99 C100 1.468(7) .
C99 H99A 0.9700 .
C99 H99B 0.9700 .
C100 C101 1.585(8) .
C100 H10P 0.9700 .
C100 H10Q 0.9700 .
C101 C102 1.547(9) .
C101 H10R 0.9700 .
C101 H10S 0.9700 .
C84 H84A 0.9600 .
C84 H84B 0.9600 .
C84 H84C 0.9600 .
C102 H10T 0.9600 .
C102 H10U 0.9600 .
C102 H10V 0.9600 .

loop_
_geom_torsion_atom_site_label_1
_geom_torsion_atom_site_label_2
_geom_torsion_atom_site_label_3
_geom_torsion_atom_site_label_4
_geom_torsion
_geom_torsion_site_symmetry_4
C87 C88 C89 C90 178.0(7) .
C81 C82 C83 C84 173.1(9) .
C27 C26 C28 C27 -1.7(4) 2_666
C24 C26 C28 C27 -178.8(2) 2_666
C27 C26 C28 C54 169.2(2) .
C24 C26 C28 C54 -7.9(4) .
C59 C54 C28 C26 -102.5(3) .
C55 C54 C28 C26 74.8(4) .
C59 C54 C28 C27 68.5(4) 2_666
C55 C54 C28 C27 -114.2(3) 2_666
C34 C29 C30 C31 -1.7(4) .
C27 C29 C30 C31 177.8(3) .
C59 C58 C57 C56 -0.3(4) .
C62 C58 C57 C56 178.2(3) .
C59 C58 C57 C60 178.7(3) .
C62 C58 C57 C60 -2.8(3) .
C63 C60 C57 C56 2.6(6) .
C61 C60 C57 C56 179.3(3) .
C63 C60 C57 C58 -176.2(3) .
C61 C60 C57 C58 0.6(3) .
C57 C58 C59 C54 0.8(4) .
C62 C58 C59 C54 -177.4(3) .
C55 C54 C59 C58 0.0(4) .
C28 C54 C59 C58 177.4(3) .
C28 C26 C27 C28 1.7(4) 2_666
C24 C26 C27 C28 178.8(3) 2_666
C28 C26 C27 C29 -173.6(3) .
C24 C26 C27 C29 3.5(4) .
C30 C29 C27 C26 -63.7(4) .
C34 C29 C27 C26 115.8(3) .
C30 C29 C27 C28 120.9(3) 2_666
C34 C29 C27 C28 -59.5(4) 2_666
C22 C21 C16 C14 0.8(6) .
C20 C21 C16 C14 -179.4(3) .
C22 C21 C16 C17 -179.6(3) .
C20 C21 C16 C17 0.2(3) .
C22 C21 C20 C23 0.0(4) .
C16 C21 C20 C23 -179.8(3) .
C22 C21 C20 C19 -177.4(3) .
C16 C21 C20 C19 2.8(3) .
C29 C30 C31 C32 -1.0(4) .
C33 C32 C31 C30 2.3(4) .
C37 C32 C31 C30 -175.0(3) .
C59 C54 C55 C56 -1.4(4) .
C28 C54 C55 C56 -178.6(3) .
C21 C20 C23 C24 0.0(4) .
C19 C20 C23 C24 176.9(3) .
C63 C60 C61 C66 1.0(5) .
C57 C60 C61 C66 -176.3(3) .
C63 C60 C61 C62 179.1(3) .
C57 C60 C61 C62 1.9(3) .
C22 C25 C24 C23 0.5(4) .
C22 C25 C24 C26 -177.4(3) .
C20 C23 C24 C25 -0.3(4) .
C20 C23 C24 C26 177.6(3) .
C28 C26 C24 C25 90.1(3) .
C27 C26 C24 C25 -87.0(4) .
C28 C26 C24 C23 -87.8(3) .
C27 C26 C24 C23 95.1(3) .
C59 C58 C62 C61 -177.9(3) .
C57 C58 C62 C61 3.7(3) .
C59 C58 C62 C109 62.5(4) .
C57 C58 C62 C109 -115.9(3) .
C59 C58 C62 C103 -60.2(4) .
C57 C58 C62 C103 121.4(3) .
C66 C61 C62 C58 174.6(3) .
C60 C61 C62 C58 -3.4(3) .
C66 C61 C62 C109 -67.5(4) .
C60 C61 C62 C109 114.5(3) .
C66 C61 C62 C103 56.0(4) .
C60 C61 C62 C103 -122.0(3) .
C37 C38 C39 C40 1.0(5) .
C31 C32 C33 C34 -0.8(4) .
C37 C32 C33 C34 177.1(3) .
C31 C32 C33 C35 178.2(3) .
C37 C32 C33 C35 -4.0(3) .
C32 C33 C34 C29 -2.0(4) .
C35 C33 C34 C29 179.2(3) .
C30 C29 C34 C33 3.2(4) .
C27 C29 C34 C33 -176.4(3) .
C19 C91 C92 C93 174.8(3) .
C40 N2 C42 C43 163.6(3) .
C48 N2 C42 C43 -26.7(5) .
C40 N2 C42 C47 -14.8(5) .
C48 N2 C42 C47 154.9(3) .
C58 C57 C56 C55 -1.1(4) .
C60 C57 C56 C55 -179.7(3) .
C54 C55 C56 C57 1.9(4) .
C60 C61 C66 C65 2.2(5) .
C62 C61 C66 C65 -175.6(3) .
C23 C20 C19 C17 178.5(3) .
C21 C20 C19 C17 -4.3(3) .
C23 C20 C19 C97 58.8(4) .
C21 C20 C19 C97 -124.1(3) .
C23 C20 C19 C91 -64.7(4) .
C21 C20 C19 C91 112.4(3) .
C92 C91 C19 C17 52.9(4) .
C92 C91 C19 C20 -58.2(3) .
C92 C91 C19 C97 175.9(3) .
C24 C25 C22 C21 -0.4(5) .
C20 C21 C22 C25 0.2(4) .
C16 C21 C22 C25 180.0(3) .
C34 C33 C35 C36 -176.1(3) .
C32 C33 C35 C36 5.1(3) .
C34 C33 C35 C85 -56.3(4) .
C32 C33 C35 C85 124.9(3) .
C34 C33 C35 C79 66.9(4) .
C32 C33 C35 C79 -112.0(3) .
C13 C18 C17 C16 -0.5(5) .
C13 C18 C17 C19 -177.9(3) .
C14 C16 C17 C18 -1.3(5) .
C21 C16 C17 C18 179.1(3) .
C14 C16 C17 C19 176.5(3) .
C21 C16 C17 C19 -3.1(3) .
C20 C19 C17 C18 -177.9(3) .
C97 C19 C17 C18 -56.7(4) .
C91 C19 C17 C18 65.1(4) .
C20 C19 C17 C16 4.5(3) .
C97 C19 C17 C16 125.7(3) .
C91 C19 C17 C16 -112.5(3) .
C33 C35 C36 C41 175.5(3) .
C85 C35 C36 C41 56.1(5) .
C79 C35 C36 C41 -66.9(4) .
C33 C35 C36 C37 -4.4(3) .
C85 C35 C36 C37 -123.8(3) .
C79 C35 C36 C37 113.2(3) .
C109 C110 C111 C112 -168.9(3) .
C61 C60 C63 C64 -2.1(5) .
C57 C60 C63 C64 174.4(3) .
C43 C42 C47 C46 0.5(5) .
N2 C42 C47 C46 179.0(3) .
C111 C110 C109 C62 -177.8(2) .
C58 C62 C109 C110 57.7(3) .
C61 C62 C109 C110 -54.5(3) .
C103 C62 C109 C110 -178.4(3) .
C39 C38 C37 C36 -2.2(4) .
C39 C38 C37 C32 175.7(3) .
C41 C36 C37 C38 0.8(5) .
C35 C36 C37 C38 -179.2(3) .
C41 C36 C37 C32 -177.6(3) .
C35 C36 C37 C32 2.4(4) .
C33 C32 C37 C38 -177.1(3) .
C31 C32 C37 C38 0.3(6) .
C33 C32 C37 C36 1.0(3) .
C31 C32 C37 C36 178.5(3) .
C61 C66 C65 C64 -4.2(5) .
C61 C66 C65 N3 175.5(3) .
C64 C65 N3 C73 130.2(4) .
C66 C65 N3 C73 -49.6(5) .
C64 C65 N3 C68 -64.9(5) .
C66 C65 N3 C68 115.3(4) .
C66 C65 C64 C63 3.1(5) .
N3 C65 C64 C63 -176.6(3) .
C60 C63 C64 C65 0.0(5) .
C36 C35 C79 C80 -59.7(4) .
C33 C35 C79 C80 50.9(4) .
C85 C35 C79 C80 175.5(3) .
C17 C18 C13 C15 3.0(5) .
C17 C18 C13 N1 -175.5(3) .
C14 C15 C13 C18 -3.7(5) .
C14 C15 C13 N1 174.7(3) .
C1 N1 C13 C18 -141.0(3) .
C7 N1 C13 C18 46.7(4) .
C1 N1 C13 C15 40.5(5) .
C7 N1 C13 C15 -131.8(3) .
C37 C36 C41 C40 1.8(5) .
C35 C36 C41 C40 -178.1(3) .
C47 C42 C43 C44 -1.0(5) .
N2 C42 C43 C44 -179.5(4) .
C95 C94 C93 C92 -77.4(4) .
C91 C92 C93 C94 177.5(3) .
C13 C15 C14 C16 1.9(5) .
C17 C16 C14 C15 0.6(5) .
C21 C16 C14 C15 -179.9(3) .
C42 C47 C46 C45 0.6(6) .
C58 C62 C103 C104 -53.6(4) .
C61 C62 C103 C104 58.2(4) .
C109 C62 C103 C104 -176.6(3) .
C38 C39 C40 C41 1.7(5) .
C38 C39 C40 N2 -178.2(3) .
C36 C41 C40 C39 -3.1(5) .
C36 C41 C40 N2 176.8(3) .
C42 N2 C40 C39 116.7(4) .
C48 N2 C40 C39 -53.5(4) .
C42 N2 C40 C41 -63.3(4) .
C48 N2 C40 C41 126.6(4) .
C62 C103 C104 C105 -168.4(3) .
C73 N3 C68 C67 108.3(5) .
C65 N3 C68 C67 -56.6(5) .
C73 N3 C68 C69 -69.1(5) .
C65 N3 C68 C69 125.9(4) .
C35 C79 C80 C81 171.7(4) .
C110 C111 C112 C113 163.1(3) .
C36 C35 C85 C86 57.0(4) .
C33 C35 C85 C86 -55.3(4) .
C79 C35 C85 C86 -179.4(3) .
C11 C12 C7 C8 0.8(6) .
C11 C12 C7 N1 -177.5(4) .
C1 N1 C7 C12 -136.2(4) .
C13 N1 C7 C12 36.2(5) .
C1 N1 C7 C8 45.6(5) .
C13 N1 C7 C8 -142.1(3) .
C7 N1 C1 C2 31.3(5) .
C13 N1 C1 C2 -140.9(3) .
C7 N1 C1 C6 -147.3(4) .
C13 N1 C1 C6 40.5(5) .
C68 N3 C73 C74 -9.1(6) .
C65 N3 C73 C74 155.5(4) .
C68 N3 C73 C78 170.7(4) .
C65 N3 C73 C78 -24.8(6) .
C42 N2 C48 C53 140.3(4) .
C40 N2 C48 C53 -49.9(5) .
C42 N2 C48 C49 -42.2(5) .
C40 N2 C48 C49 127.7(4) .
C6 C1 C2 C3 -0.2(5) .
N1 C1 C2 C3 -178.7(3) .
C47 C46 C45 C44 -1.1(7) .
C78 C73 C74 C75 -1.8(7) .
N3 C73 C74 C75 178.0(5) .
C93 C94 C95 C96 176.4(3) .
C12 C7 C8 C9 0.5(5) .
N1 C7 C8 C9 178.8(3) .
C1 C2 C3 C4 0.1(6) .
C2 C1 C6 C5 0.3(6) .
N1 C1 C6 C5 178.9(3) .
C74 C73 C78 C77 0.0(7) .
N3 C73 C78 C77 -179.8(5) .
C53 C48 C49 C50 -2.7(6) .
N2 C48 C49 C50 179.8(4) .
C111 C112 C113 C114 -177.1(4) .
C103 C104 C105 C106 178.0(4) .
C35 C85 C86 C87 -176.9(4) .
C42 C43 C44 C45 0.5(7) .
C46 C45 C44 C43 0.6(7) .
C1 C6 C5 C4 -0.5(6) .
C67 C68 C69 C70 0.6(6) .
N3 C68 C69 C70 178.0(4) .
C71 C70 C69 C68 0.4(7) .
C104 C105 C106 C107 -65.5(6) .
C69 C70 C71 C72 -1.6(8) .
C7 C8 C9 C10 -1.3(6) .
C7 C12 C11 C10 -1.4(7) .
C69 C68 C67 C72 -0.4(7) .
N3 C68 C67 C72 -177.9(5) .
C12 C11 C10 C9 0.6(7) .
C8 C9 C10 C11 0.7(7) .
C49 C48 C53 C52 0.2(8) .
N2 C48 C53 C52 177.8(5) .
C85 C86 C87 C88 163.0(5) .
C89 C88 C87 C86 57.9(9) .
C2 C3 C4 C5 -0.2(6) .
C6 C5 C4 C3 0.4(6) .
C70 C71 C72 C67 1.8(8) .
C68 C67 C72 C71 -0.8(8) .
C83 C82 C81 C80 170.8(6) .
C79 C80 C81 C82 -72.8(7) .
C105 C106 C107 C108 176.2(4) .
C73 C74 C75 C76 1.6(9) .
C74 C75 C76 C77 0.6(10) .
C75 C76 C77 C78 -2.4(10) .
C73 C78 C77 C76 2.1(9) .
C52 C51 C50 C49 1.6(9) .
C48 C49 C50 C51 1.8(7) .
C50 C51 C52 C53 -4.1(11) .
C48 C53 C52 C51 3.2(10) .
C115 C120 C119 C117 0.0 .
C120 C119 C117 C118 0.0 .
C119 C117 C118 C116 0.0 .
C117 C118 C116 C115 0.0 .
C118 C116 C115 C120 0.0 .
C118 C116 C115 C121 -179.0(8) .
C119 C120 C115 C116 0.0 .
C119 C120 C115 C121 179.1(7) .
C126 C122 C125 C127 0.0 .
C122 C125 C127 C124 0.0 .
C125 C127 C124 C123 0.0 .
C127 C124 C123 C126 0.0 .
C124 C123 C126 C122 0.0 .
C124 C123 C126 C128 171.2(5) .
C125 C122 C126 C123 0.0 .
C125 C122 C126 C128 -169.5(7) .
C17 C19 C97 C98 -55.0(4) .
C20 C19 C97 C98 58.8(4) .
C91 C19 C97 C98 -177.2(3) .
C19 C97 C98 C99 174.8(3) .
C97 C98 C99 C100 -177.8(6) .
C98 C99 C100 C101 173.5(6) .
C99 C100 C101 C102 -74.1(11) .
